data_2210999
loop_
_publ_author_name
'M. Periasamy'
'L. Anjana'
'S. Athimoolam'
'A. Ponnuswamy'
'S. Natarajan'

_publ_section_title
;
 3-Bromo-2-ethoxy-2-phenylcyclohexan-1-one oxime
;
_journal_coeditor_code FL2066
_journal_issue 11
_journal_name_full 'Acta Crystallographica Section E'
_journal_page_first o5116
_journal_page_last o5118
_journal_paper_doi 10.1107/S1600536806042371
_journal_volume 62
_journal_year 2006
_chemical_formula_iupac 'C14 H18 Br N O2'
_chemical_formula_moiety 'C14 H18 Br N O2'
_chemical_formula_sum 'C14 H18 Br N O2'
_chemical_formula_weight 312.20
_chemical_name_common
;
3-bromo-2-Ethoxy-2-phenyl-1-cyclohexanone oxime
;
_chemical_name_systematic
;
3-Bromo-2-ethoxy-2-phenylcyclohexan-1-one oxime
;
_space_group_IT_number 15
_symmetry_cell_setting monoclinic
_symmetry_space_group_name_Hall '-C 2yc'
_symmetry_space_group_name_H-M 'C 1 2/c 1'
_atom_sites_solution_hydrogens geom
_atom_sites_solution_primary direct
_atom_sites_solution_secondary difmap
_audit_creation_method SHELXTL/PC
_cell_angle_alpha 90.00
_cell_angle_beta 105.86(9)
_cell_angle_gamma 90.00
_cell_formula_units_Z 8
_cell_length_a 25.650(11)
_cell_length_b 7.541(6)
_cell_length_c 15.797(9)
_cell_measurement_reflns_used 25
_cell_measurement_temperature 293(2)
_cell_measurement_theta_max 14.19
_cell_measurement_theta_min 9.94
_cell_volume 2939(3)
_computing_cell_refinement 'CAD-4 EXPRESS'
_computing_data_collection 'CAD-4 EXPRESS (Enraf--Nonius, 1994)'
_computing_data_reduction 'XCAD4 (Harms & Wocadlo, 1995)'
_computing_molecular_graphics 'SHELXTL/PC and PLATON (Spek, 2003)'
_computing_publication_material SHELXTL/PC
_computing_structure_refinement SHELXTL/PC
_computing_structure_solution 'SHELXTL/PC (Bruker, 2000)'
_diffrn_ambient_temperature 293(2)
_diffrn_measured_fraction_theta_full 1.000
_diffrn_measured_fraction_theta_max 1.000
_diffrn_measurement_device_type 'Nonius MACH3 sealed tube'
_diffrn_measurement_method \w/2\q
_diffrn_radiation_monochromator graphite
_diffrn_radiation_source 'fine-focus sealed tube'
_diffrn_radiation_type MoK\a
_diffrn_radiation_wavelength 0.71073
_diffrn_reflns_av_R_equivalents 0.0291
_diffrn_reflns_av_sigmaI/netI 0.0527
_diffrn_reflns_limit_h_max 30
_diffrn_reflns_limit_h_min 0
_diffrn_reflns_limit_k_max 8
_diffrn_reflns_limit_k_min -1
_diffrn_reflns_limit_l_max 18
_diffrn_reflns_limit_l_min -18
_diffrn_reflns_number 3070
_diffrn_reflns_theta_full 25.0
_diffrn_reflns_theta_max 24.97
_diffrn_reflns_theta_min 2.68
_diffrn_standards_decay_% 0
_diffrn_standards_interval_time 60
_diffrn_standards_number 3
_exptl_absorpt_coefficient_mu 2.792
_exptl_absorpt_correction_T_max 0.676
_exptl_absorpt_correction_T_min 0.596
_exptl_absorpt_correction_type psi-scan
_exptl_absorpt_process_details '(North <i>et al.</i>,  1968)'
_exptl_crystal_colour colourless
_exptl_crystal_density_diffrn 1.411
_exptl_crystal_density_method 'not measured'
_exptl_crystal_description block
_exptl_crystal_F_000 1280
_exptl_crystal_size_max 0.22
_exptl_crystal_size_mid 0.19
_exptl_crystal_size_min 0.17
_refine_diff_density_max 0.287
_refine_diff_density_min -0.398
_refine_ls_extinction_method none
_refine_ls_goodness_of_fit_ref 1.019
_refine_ls_hydrogen_treatment constr
_refine_ls_matrix_type full
_refine_ls_number_parameters 164
_refine_ls_number_reflns 2580
_refine_ls_number_restraints 0
_refine_ls_restrained_S_all 1.019
_refine_ls_R_factor_all 0.0995
_refine_ls_R_factor_gt 0.0343
_refine_ls_shift/su_max 0.000
_refine_ls_shift/su_mean 0.000
_refine_ls_structure_factor_coef Fsqd
_refine_ls_weighting_details 'calc w = 1/[\s^2^(Fo^2^)+(0.0322P)^2^+2.1975P] where P=(Fo^2^+2Fc^2^)/3'
_refine_ls_weighting_scheme calc
_refine_ls_wR_factor_gt 0.0698
_refine_ls_wR_factor_ref 0.0856
_reflns_number_gt 1442
_reflns_number_total 2580
_reflns_threshold_expression I>2\s(I)
_cod_data_source_file fl2066.cif
_cod_data_source_block I
_cod_original_sg_symbol_H-M 'C 2/c'
_cod_database_code 2210999
_cod_database_fobs_code 2210999

loop_
_symmetry_equiv_pos_as_xyz
'x, y, z'
'-x, y, -z+1/2'
'x+1/2, y+1/2, z'
'-x+1/2, y+1/2, -z+1/2'
'-x, -y, -z'
'x, -y, z-1/2'
'-x+1/2, -y+1/2, -z'
'x+1/2, -y+1/2, z-1/2'

loop_
_atom_site_type_symbol
_atom_site_label
_atom_site_fract_x
_atom_site_fract_y
_atom_site_fract_z
_atom_site_U_iso_or_equiv
_atom_site_adp_type
_atom_site_calc_flag
_atom_site_refinement_flags
_atom_site_occupancy
C C1 0.86280(13) 0.7658(4) 0.5645(2) 0.0402(8) Uani d . 1
N N1 0.81149(11) 0.7540(4) 0.53651(17) 0.0462(7) Uani d . 1
O O1 0.79439(9) 0.6408(3) 0.46354(15) 0.0623(7) Uani d . 1
H H1 0.7613 0.6446 0.4449 0.093 Uiso calc R 1
C C2 0.88645(12) 0.8664(4) 0.64950(19) 0.0400(8) Uani d . 1
O O2 0.91318(8) 0.7380(3) 0.71435(13) 0.0465(6) Uani d . 1
C C22 0.88111(15) 0.5898(5) 0.7285(2) 0.0619(10) Uani d . 1
H H22A 0.8683 0.5216 0.6747 0.074 Uiso calc R 1
H H22B 0.8500 0.6311 0.7466 0.074 Uiso calc R 1
C C23 0.9166(2) 0.4788(6) 0.7987(3) 0.1138(19) Uani d . 1
H H23A 0.8966 0.3781 0.8099 0.171 Uiso calc R 1
H H23B 0.9290 0.5476 0.8515 0.171 Uiso calc R 1
H H23C 0.9473 0.4388 0.7800 0.171 Uiso calc R 1
C C3 0.93618(13) 0.9756(4) 0.6413(2) 0.0494(9) Uani d . 1
H H3 0.9546 1.0227 0.6996 0.059 Uiso calc R 1
Br Br1 0.913419(19) 1.17745(5) 0.56082(3) 0.0839(2) Uani d . 1
C C4 0.97656(13) 0.8675(5) 0.6096(2) 0.0595(10) Uani d . 1
H H4B 0.9924 0.7785 0.6535 0.071 Uiso calc R 1
H H4C 1.0055 0.9443 0.6030 0.071 Uiso calc R 1
C C5 0.95088(15) 0.7767(5) 0.5227(3) 0.0625(11) Uani d . 1
H H5B 0.9775 0.7005 0.5076 0.075 Uiso calc R 1
H H5C 0.9398 0.8656 0.4769 0.075 Uiso calc R 1
C C6 0.90184(13) 0.6666(5) 0.5264(2) 0.0550(9) Uani d . 1
H H6B 0.8831 0.6281 0.4673 0.066 Uiso calc R 1
H H6C 0.9141 0.5615 0.5616 0.066 Uiso calc R 1
C C7 0.84729(12) 0.9801(4) 0.6843(2) 0.0441(8) Uani d . 1
C C8 0.85336(14) 0.9844(5) 0.7744(2) 0.0554(10) Uani d . 1
H H8 0.8798 0.9147 0.8117 0.066 Uiso calc R 1
C C9 0.82073(17) 1.0903(6) 0.8091(3) 0.0717(12) Uani d . 1
H H9 0.8254 1.0913 0.8696 0.086 Uiso calc R 1
C C10 0.78147(17) 1.1944(6) 0.7560(3) 0.0813(13) Uani d . 1
H H10 0.7592 1.2645 0.7798 0.098 Uiso calc R 1
C C11 0.77551(16) 1.1935(6) 0.6669(3) 0.0740(12) Uani d . 1
H H11 0.7493 1.2651 0.6303 0.089 Uiso calc R 1
C C12 0.80809(14) 1.0872(5) 0.6307(2) 0.0568(10) Uani d . 1
H H12 0.8035 1.0880 0.5702 0.068 Uiso calc R 1

loop_
_atom_site_aniso_label
_atom_site_aniso_U_11
_atom_site_aniso_U_22
_atom_site_aniso_U_33
_atom_site_aniso_U_12
_atom_site_aniso_U_13
_atom_site_aniso_U_23
C1 0.039(2) 0.0411(18) 0.0418(19) -0.0041(16) 0.0133(16) 0.0028(15)
N1 0.0483(19) 0.0535(17) 0.0363(16) -0.0120(14) 0.0106(13) -0.0057(14)
O1 0.0553(15) 0.0808(19) 0.0500(15) -0.0186(15) 0.0128(13) -0.0201(14)
C2 0.0384(18) 0.0394(19) 0.040(2) -0.0055(15) 0.0075(16) 0.0025(15)
O2 0.0490(14) 0.0414(12) 0.0474(14) -0.0068(11) 0.0101(11) 0.0096(11)
C22 0.072(3) 0.055(2) 0.061(2) -0.018(2) 0.023(2) 0.006(2)
C23 0.129(4) 0.093(4) 0.099(4) -0.039(3) -0.004(3) 0.054(3)
C3 0.045(2) 0.049(2) 0.054(2) -0.0079(17) 0.0128(17) 0.0083(17)
Br1 0.0924(3) 0.0515(2) 0.1187(4) 0.0029(2) 0.0473(3) 0.0307(3)
C4 0.039(2) 0.064(3) 0.079(3) -0.0087(19) 0.021(2) 0.013(2)
C5 0.055(2) 0.069(3) 0.070(3) 0.005(2) 0.030(2) 0.005(2)
C6 0.056(2) 0.057(2) 0.054(2) 0.000(2) 0.0188(18) -0.0022(19)
C7 0.0368(19) 0.0444(19) 0.051(2) -0.0078(17) 0.0119(17) -0.0102(17)
C8 0.052(2) 0.058(2) 0.057(3) -0.0115(19) 0.0157(19) -0.0141(19)
C9 0.067(3) 0.084(3) 0.066(3) -0.013(3) 0.022(2) -0.030(2)
C10 0.062(3) 0.085(3) 0.101(4) -0.001(3) 0.029(3) -0.042(3)
C11 0.055(3) 0.070(3) 0.088(3) 0.011(2) 0.007(2) -0.020(3)
C12 0.048(2) 0.056(2) 0.065(2) 0.003(2) 0.012(2) -0.008(2)

loop_
_atom_type_symbol
_atom_type_description
_atom_type_scat_dispersion_real
_atom_type_scat_dispersion_imag
_atom_type_scat_source
C C 0.0033 0.0016 'International Tables Vol C Tables 4.2.6.8 and 6.1.1.4'
H H 0.0000 0.0000 'International Tables Vol C Tables 4.2.6.8 and 6.1.1.4'
Br Br -0.2901 2.4595 'International Tables Vol C Tables 4.2.6.8 and 6.1.1.4'
N N 0.0061 0.0033 'International Tables Vol C Tables 4.2.6.8 and 6.1.1.4'
O O 0.0106 0.0060 'International Tables Vol C Tables 4.2.6.8 and 6.1.1.4'

loop_
_geom_angle_atom_site_label_1
_geom_angle_atom_site_label_2
_geom_angle_atom_site_label_3
_geom_angle
N1 C1 C6 124.5(3)
N1 C1 C2 117.9(3)
C6 C1 C2 117.1(3)
C1 N1 O1 112.9(3)
N1 O1 H1 109.5
O2 C2 C1 106.9(3)
O2 C2 C7 110.7(2)
C1 C2 C7 117.0(3)
O2 C2 C3 100.0(2)
C1 C2 C3 109.3(3)
C7 C2 C3 111.5(3)
C2 O2 C22 116.8(2)
O2 C22 C23 107.0(3)
O2 C22 H22A 110.3
C23 C22 H22A 110.3
O2 C22 H22B 110.3
C23 C22 H22B 110.3
H22A C22 H22B 108.6
C22 C23 H23A 109.5
C22 C23 H23B 109.5
H23A C23 H23B 109.5
C22 C23 H23C 109.5
H23A C23 H23C 109.5
H23B C23 H23C 109.5
C4 C3 C2 113.3(3)
C4 C3 Br1 108.3(2)
C2 C3 Br1 111.0(2)
C4 C3 H3 108.0
C2 C3 H3 108.0
Br1 C3 H3 108.0
C3 C4 C5 112.2(3)
C3 C4 H4B 109.2
C5 C4 H4B 109.2
C3 C4 H4C 109.2
C5 C4 H4C 109.2
H4B C4 H4C 107.9
C4 C5 C6 111.8(3)
C4 C5 H5B 109.3
C6 C5 H5B 109.3
C4 C5 H5C 109.3
C6 C5 H5C 109.3
H5B C5 H5C 107.9
C1 C6 C5 113.1(3)
C1 C6 H6B 109.0
C5 C6 H6B 109.0
C1 C6 H6C 109.0
C5 C6 H6C 109.0
H6B C6 H6C 107.8
C12 C7 C8 118.2(3)
C12 C7 C2 123.0(3)
C8 C7 C2 118.6(3)
C9 C8 C7 120.8(4)
C9 C8 H8 119.6
C7 C8 H8 119.6
C10 C9 C8 121.0(4)
C10 C9 H9 119.5
C8 C9 H9 119.5
C9 C10 C11 118.9(4)
C9 C10 H10 120.6
C11 C10 H10 120.6
C10 C11 C12 120.9(4)
C10 C11 H11 119.5
C12 C11 H11 119.5
C7 C12 C11 120.2(4)
C7 C12 H12 119.9
C11 C12 H12 119.9

loop_
_geom_bond_atom_site_label_1
_geom_bond_atom_site_label_2
_geom_bond_distance
C1 N1 1.272(4)
C1 C6 1.501(4)
C1 C2 1.517(4)
N1 O1 1.405(3)
O1 H1 0.8200
C2 O2 1.440(4)
C2 C7 1.532(4)
C2 C3 1.553(4)
O2 C22 1.441(4)
C22 C23 1.486(5)
C22 H22A 0.9700
C22 H22B 0.9700
C23 H23A 0.9600
C23 H23B 0.9600
C23 H23C 0.9600
C3 C4 1.507(5)
C3 Br1 1.966(3)
C3 H3 0.9800
C4 C5 1.515(5)
C4 H4B 0.9700
C4 H4C 0.9700
C5 C6 1.521(5)
C5 H5B 0.9700
C5 H5C 0.9700
C6 H6B 0.9700
C6 H6C 0.9700
C7 C12 1.383(4)
C7 C8 1.390(4)
C8 C9 1.375(5)
C8 H8 0.9300
C9 C10 1.368(6)
C9 H9 0.9300
C10 C11 1.375(6)
C10 H10 0.9300
C11 C12 1.389(5)
C11 H11 0.9300
C12 H12 0.9300

loop_
_geom_hbond_atom_site_label_D
_geom_hbond_atom_site_label_H
_geom_hbond_atom_site_label_A
_geom_hbond_site_symmetry_A
_geom_hbond_distance_DH
_geom_hbond_distance_HA
_geom_hbond_distance_DA
_geom_hbond_angle_DHA
O1 H1 N1 7_666 0.82 2.11 2.829(4) 146.3
C6 H6C Br1 1_545 0.97 2.90 3.729(5) 144.5

loop_
_geom_torsion_atom_site_label_1
_geom_torsion_atom_site_label_2
_geom_torsion_atom_site_label_3
_geom_torsion_atom_site_label_4
_geom_torsion
_geom_torsion_publ_flag
C6 C1 N1 O1 -1.7(4) ?
C2 C1 N1 O1 -172.8(2) ?
N1 C1 C2 O2 111.5(3) y
C6 C1 C2 O2 -60.3(3) ?
N1 C1 C2 C7 -13.2(4) y
C6 C1 C2 C7 175.0(3) ?
N1 C1 C2 C3 -141.1(3) ?
C6 C1 C2 C3 47.1(4) ?
C1 C2 O2 C22 -55.1(3) ?
C7 C2 O2 C22 73.4(3) ?
C3 C2 O2 C22 -168.9(3) y
C2 O2 C22 C23 -178.9(3) y
O2 C2 C3 C4 61.4(3) ?
C1 C2 C3 C4 -50.6(4) ?
C7 C2 C3 C4 178.4(3) ?
O2 C2 C3 Br1 -176.51(19) y
C1 C2 C3 Br1 71.5(3) ?
C7 C2 C3 Br1 -59.5(3) ?
C2 C3 C4 C5 55.9(4) ?
Br1 C3 C4 C5 -67.7(3) ?
C3 C4 C5 C6 -53.8(4) ?
N1 C1 C6 C5 141.2(3) ?
C2 C1 C6 C5 -47.6(4) ?
C4 C5 C6 C1 48.8(4) ?
O2 C2 C7 C12 -165.8(3) ?
C1 C2 C7 C12 -43.1(4) ?
C3 C2 C7 C12 83.8(4) ?
O2 C2 C7 C8 18.1(4) ?
C1 C2 C7 C8 140.9(3) ?
C3 C2 C7 C8 -92.3(3) ?
C12 C7 C8 C9 0.9(5) ?
C2 C7 C8 C9 177.2(3) ?
C7 C8 C9 C10 0.0(6) ?
C8 C9 C10 C11 -0.9(6) ?
C9 C10 C11 C12 0.9(6) ?
C8 C7 C12 C11 -0.9(5) ?
C2 C7 C12 C11 -177.0(3) ?
C10 C11 C12 C7 -0.1(6) ?
